data_7014121
loop_
_publ_author_name
'Casas, Jos\'e S'
'Casta\~no, Mar\'ia V'
'Garc\'ia-Tasende, Mar\'ia S'
'Rodr\'iguez-Castell\'on, Enrique'
'S\'anchez, Agust\'in'
'Sanju\'an, Luisa M'
'Sordo, Jos\'e'

_publ_section_title
;
 Reactions of thiosemicarbazones derived from beta-keto amides and
 beta-keto esters with Zn(II) and Cd(II) acetates: influence of metal,
 substitution, reagent ratio and temperature on metal-induced
 cyclization.
;
_journal_issue 13
_journal_name_full 'Dalton transactions (Cambridge, England : 2003)'
_journal_page_first 2019
_journal_page_last 2026
_journal_paper_doi 10.1039/b401674b
_journal_year 2004
_chemical_formula_moiety '[Cd(C6H8N3OS)2(H2O)].2[[CH3)2SO]'
_chemical_formula_sum 'C16 H30 Cd N6 O5 S4'
_chemical_formula_weight 627.10
_chemical_name_common e2cd
_chemical_name_systematic
;
?
;
_space_group_IT_number 12
_symmetry_cell_setting monoclinic
_symmetry_space_group_name_Hall '-C 2y'
_symmetry_space_group_name_H-M 'C 1 2/m 1'
_atom_sites_solution_hydrogens mixed
_atom_sites_solution_primary direct
_atom_sites_solution_secondary difmap
_audit_creation_method SHELXL-97
_cell_angle_alpha 90.00
_cell_angle_beta 100.030(3)
_cell_angle_gamma 90.00
_cell_formula_units_Z 4
_cell_length_a 15.665(3)
_cell_length_b 20.270(4)
_cell_length_c 8.1761(17)
_cell_measurement_temperature 293(2)
_cell_volume 2556.5(9)
_computing_cell_refinement 'BRUKER Smart'
_computing_data_collection 'BRUKER Smart'
_computing_data_reduction 'BRUKER SHELXTL'
_computing_molecular_graphics 'ORTEP-3 for Windows (Farrugia, 1997)'
_computing_publication_material 'Wingx publication routines (Farrugia, 1999)'
_computing_structure_refinement 'SHELXL-97 (Sheldrick, 1997)'
_computing_structure_solution 'SHELXS-97 (Sheldrick, 1990'
_diffrn_ambient_temperature 293(2)
_diffrn_measured_fraction_theta_full 0.997
_diffrn_measured_fraction_theta_max 0.997
_diffrn_measurement_device_type 'Smart-CCD-1000 BRUKER'
_diffrn_measurement_method 'omega scans'
_diffrn_radiation_monochromator graphite
_diffrn_radiation_source 'fine-focus sealed tube'
_diffrn_radiation_type MoK\a
_diffrn_radiation_wavelength 0.71073
_diffrn_reflns_av_R_equivalents 0.0158
_diffrn_reflns_av_sigmaI/netI 0.0167
_diffrn_reflns_limit_h_max 19
_diffrn_reflns_limit_h_min -17
_diffrn_reflns_limit_k_max 21
_diffrn_reflns_limit_k_min -25
_diffrn_reflns_limit_l_max 8
_diffrn_reflns_limit_l_min -10
_diffrn_reflns_number 5924
_diffrn_reflns_theta_full 26.41
_diffrn_reflns_theta_max 26.41
_diffrn_reflns_theta_min 1.66
_exptl_absorpt_coefficient_mu 1.219
_exptl_absorpt_correction_type 'multiscan (Sadabs, Sheldrick, 1996)'
_exptl_crystal_colour colorless
_exptl_crystal_density_diffrn 1.629
_exptl_crystal_density_method 'not measured'
_exptl_crystal_description prismatic
_exptl_crystal_F_000 1280
_exptl_crystal_size_max 0.66
_exptl_crystal_size_mid 0.65
_exptl_crystal_size_min 0.63
_refine_diff_density_max 0.578
_refine_diff_density_min -0.449
_refine_diff_density_rms 0.074
_refine_ls_extinction_method none
_refine_ls_goodness_of_fit_ref 1.049
_refine_ls_hydrogen_treatment mixed
_refine_ls_matrix_type full
_refine_ls_number_parameters 165
_refine_ls_number_reflns 2696
_refine_ls_number_restraints 0
_refine_ls_restrained_S_all 1.049
_refine_ls_R_factor_all 0.0286
_refine_ls_R_factor_gt 0.0261
_refine_ls_shift/su_max 0.001
_refine_ls_shift/su_mean 0.000
_refine_ls_structure_factor_coef Fsqd
_refine_ls_weighting_details 'calc w=1/[\s^2^(Fo^2^)+(0.0423P)^2^+3.1742P] where P=(Fo^2^+2Fc^2^)/3'
_refine_ls_weighting_scheme calc
_refine_ls_wR_factor_gt 0.0718
_refine_ls_wR_factor_ref 0.0735
_reflns_number_gt 2493
_reflns_number_total 2696
_reflns_threshold_expression >2sigma(I)
_cod_data_source_file b401674b.txt
_cod_data_source_block e2cd
_cod_depositor_comments
;
The following automatic conversions were performed:
'_symmetry_cell_setting' value 'Monoclinic' changed to 'monoclinic'
according to '/home/saulius/struct/CIF-dictionaries/cif_core.dic'
dictionary named 'cif_core.dic' version 2.4.1 from 2010-06-29.

Automatic conversion script
Id: cif_fix_enum 1527 2010-12-29 10:47:43Z saulius 
;
_cod_original_sg_symbol_H-M C2/m
_cod_database_code 7014121

loop_
_symmetry_equiv_pos_as_xyz
'x, y, z'
'-x, y, -z'
'x+1/2, y+1/2, z'
'-x+1/2, y+1/2, -z'
'-x, -y, -z'
'x, -y, z'
'-x+1/2, -y+1/2, -z'
'x+1/2, -y+1/2, z'

loop_
_atom_site_label
_atom_site_type_symbol
_atom_site_fract_x
_atom_site_fract_y
_atom_site_fract_z
_atom_site_U_iso_or_equiv
_atom_site_adp_type
_atom_site_occupancy
_atom_site_symmetry_multiplicity
_atom_site_calc_flag
_atom_site_refinement_flags
_atom_site_disorder_assembly
_atom_site_disorder_group
C1D C 0.2371(3) 0.5000 0.8676(5) 0.0613(11) Uani 1 2 d S . .
H5D1 H 0.2989 0.4971 0.8777 0.092 Uiso 0.50 1 calc PR . .
H5D2 H 0.2184 0.4737 0.9524 0.092 Uiso 0.50 1 calc PR . .
H5D3 H 0.2207 0.5451 0.8797 0.092 Uiso 0.50 1 calc PR . .
C2D C 0.0995(5) 0.4713(5) 0.6440(10) 0.096(3) Uani 0.50 1 d P . .
H6D1 H 0.0778 0.4270 0.6383 0.144 Uiso 0.50 1 calc PR . .
H6D2 H 0.0775 0.4939 0.5422 0.144 Uiso 0.50 1 calc PR . .
H6D3 H 0.0811 0.4939 0.7351 0.144 Uiso 0.50 1 calc PR . .
C3D C 0.5392(2) 0.56573(15) 0.2682(5) 0.0606(8) Uani 1 1 d . . .
H4D1 H 0.5100 0.6071 0.2430 0.091 Uiso 1 1 calc R . .
H4D2 H 0.5876 0.5630 0.2107 0.091 Uiso 1 1 calc R . .
H4D3 H 0.5596 0.5627 0.3857 0.091 Uiso 1 1 calc R . .
O1D O 0.24418(19) 0.5000 0.5494(3) 0.0557(7) Uani 1 2 d S . .
O1W O 0.0000 0.21189(12) 0.0000 0.0454(6) Uani 1 2 d S . .
O2D O 0.40248(17) 0.5000 0.3190(4) 0.0574(7) Uani 1 2 d S . .
S1D S 0.18699(9) 0.47020(7) 0.66730(17) 0.0458(3) Uani 0.50 1 d P . .
S2D S 0.46619(6) 0.5000 0.20360(13) 0.0482(2) Uani 1 2 d S . .
H1W H 0.0566 0.1877 -0.0152 0.050 Uiso 1 1 d . . .
C1 C 0.19099(14) 0.38062(11) 0.1861(3) 0.0299(4) Uani 1 1 d . . .
C2 C 0.16571(14) 0.30045(11) -0.1931(3) 0.0300(4) Uani 1 1 d . . .
C3 C 0.25472(14) 0.31023(11) -0.1756(3) 0.0296(4) Uani 1 1 d . . .
C4 C 0.28118(13) 0.34003(10) -0.0220(3) 0.0279(4) Uani 1 1 d . . .
C5 C 0.10695(16) 0.26969(15) -0.3362(3) 0.0452(6) Uani 1 1 d . . .
H5A H 0.0488 0.2688 -0.3137 0.068 Uiso 1 1 calc R . .
H5B H 0.1258 0.2254 -0.3520 0.068 Uiso 1 1 calc R . .
H5C H 0.1084 0.2950 -0.4349 0.068 Uiso 1 1 calc R . .
C6 C 0.31114(16) 0.29415(14) -0.3003(3) 0.0399(5) Uani 1 1 d . . .
H6A H 0.2768 0.2737 -0.3957 0.060 Uiso 1 1 calc R . .
H6B H 0.3562 0.2644 -0.2517 0.060 Uiso 1 1 calc R . .
H6C H 0.3366 0.3340 -0.3336 0.060 Uiso 1 1 calc R . .
N1 N 0.25955(13) 0.40691(11) 0.2770(3) 0.0402(5) Uani 1 1 d . . .
H1A H 0.3094 0.4033 0.2473 0.048 Uiso 1 1 calc R . .
H1B H 0.2548 0.4278 0.3665 0.048 Uiso 1 1 calc R . .
N2 N 0.20294(11) 0.34794(9) 0.0451(2) 0.0277(4) Uani 1 1 d . . .
N3 N 0.13283(12) 0.32218(9) -0.0641(2) 0.0315(4) Uani 1 1 d . . .
O1 O 0.35400(10) 0.35948(9) 0.0548(2) 0.0367(4) Uani 1 1 d . . .
S1 S 0.09207(4) 0.38768(4) 0.24458(8) 0.04536(17) Uani 1 1 d . . .
Cd1 Cd 0.0000 0.326311(12) 0.0000 0.03391(10) Uani 1 2 d S . .

loop_
_atom_site_aniso_label
_atom_site_aniso_U_11
_atom_site_aniso_U_22
_atom_site_aniso_U_33
_atom_site_aniso_U_23
_atom_site_aniso_U_13
_atom_site_aniso_U_12
C1D 0.081(3) 0.061(3) 0.041(2) 0.000 0.011(2) 0.000
C2D 0.073(5) 0.144(9) 0.077(5) -0.043(5) 0.035(4) -0.053(5)
C3D 0.0478(16) 0.0510(16) 0.085(2) 0.0065(16) 0.0158(16) -0.0065(13)
O1D 0.0518(16) 0.077(2) 0.0416(15) 0.000 0.0178(13) 0.000
O1W 0.0290(12) 0.0371(13) 0.0720(18) 0.000 0.0140(11) 0.000
O2D 0.0341(14) 0.0689(19) 0.072(2) 0.000 0.0180(13) 0.000
S1D 0.0555(8) 0.0398(6) 0.0437(7) -0.0015(5) 0.0127(6) -0.0054(6)
S2D 0.0335(4) 0.0611(6) 0.0498(5) 0.000 0.0061(4) 0.000
C1 0.0292(10) 0.0312(11) 0.0309(11) -0.0020(8) 0.0097(9) -0.0022(8)
C2 0.0277(10) 0.0346(11) 0.0287(10) 0.0012(9) 0.0078(8) -0.0001(9)
C3 0.0279(10) 0.0320(10) 0.0303(11) 0.0012(8) 0.0095(9) 0.0012(8)
C4 0.0237(10) 0.0287(10) 0.0330(11) 0.0020(8) 0.0097(8) 0.0015(8)
C5 0.0344(13) 0.0656(17) 0.0356(13) -0.0118(12) 0.0059(10) -0.0042(11)
C6 0.0332(12) 0.0528(14) 0.0368(12) -0.0062(11) 0.0147(10) -0.0005(11)
N1 0.0310(10) 0.0528(12) 0.0378(11) -0.0152(9) 0.0090(8) -0.0093(9)
N2 0.0203(8) 0.0336(9) 0.0299(9) -0.0035(7) 0.0065(7) -0.0022(7)
N3 0.0222(9) 0.0415(10) 0.0315(9) -0.0072(8) 0.0066(7) -0.0034(7)
O1 0.0216(7) 0.0461(9) 0.0432(9) -0.0085(8) 0.0077(7) -0.0033(7)
S1 0.0299(3) 0.0626(4) 0.0472(4) -0.0216(3) 0.0167(3) -0.0044(3)
Cd1 0.02014(13) 0.04228(15) 0.04063(15) 0.000 0.00897(9) 0.000

loop_
_atom_type_symbol
_atom_type_description
_atom_type_scat_dispersion_real
_atom_type_scat_dispersion_imag
_atom_type_scat_source
C C 0.0033 0.0016 'International Tables Vol C Tables 4.2.6.8 and 6.1.1.4'
H H 0.0000 0.0000 'International Tables Vol C Tables 4.2.6.8 and 6.1.1.4'
N N 0.0061 0.0033 'International Tables Vol C Tables 4.2.6.8 and 6.1.1.4'
O O 0.0106 0.0060 'International Tables Vol C Tables 4.2.6.8 and 6.1.1.4'
S S 0.1246 0.1234 'International Tables Vol C Tables 4.2.6.8 and 6.1.1.4'
Cd Cd -0.8075 1.2024 'International Tables Vol C Tables 4.2.6.8 and 6.1.1.4'

loop_
_geom_angle_atom_site_label_1
_geom_angle_atom_site_label_2
_geom_angle_atom_site_label_3
_geom_angle
_geom_angle_site_symmetry_1
_geom_angle_site_symmetry_3
_geom_angle_publ_flag
S1D O1D S1D 45.93(13) 6_565 . ?
S1D S1D C2D 89.0(4) 6_565 . ?
S1D S1D O1D 67.03(7) 6_565 . ?
C2D S1D O1D 126.1(4) . . ?
S1D S1D C1D 70.31(6) 6_565 . ?
C2D S1D C1D 113.2(4) . . ?
O1D S1D C1D 103.21(19) . . ?
S1D S1D C2D 48.7(3) 6_565 6_565 ?
C2D S1D C2D 40.3(7) . 6_565 ?
O1D S1D C2D 101.0(3) . 6_565 ?
C1D S1D C2D 94.5(3) . 6_565 ?
O2D S2D C3D 106.27(14) . . ?
O2D S2D C3D 106.27(14) . 6_565 ?
C3D S2D C3D 97.2(2) . 6_565 ?
N1 C1 N2 117.12(19) . . ?
N1 C1 S1 120.17(17) . . ?
N2 C1 S1 122.71(16) . . ?
N3 C2 C3 113.1(2) . . ?
N3 C2 C5 119.3(2) . . ?
C3 C2 C5 127.6(2) . . ?
C4 C3 C2 106.90(19) . . ?
C4 C3 C6 126.3(2) . . ?
C2 C3 C6 126.8(2) . . ?
O1 C4 C3 133.2(2) . . ?
O1 C4 N2 122.06(19) . . ?
C3 C4 N2 104.70(18) . . ?
C1 N2 N3 120.88(17) . . ?
C1 N2 C4 128.76(18) . . ?
N3 N2 C4 110.10(17) . . ?
C2 N3 N2 105.23(17) . . ?
C2 N3 Cd1 134.84(15) . . ?
N2 N3 Cd1 119.92(13) . . ?
C1 S1 Cd1 98.92(8) . . ?
N3 Cd1 N3 175.71(10) 2 . ?
N3 Cd1 O1W 87.85(5) 2 . ?
N3 Cd1 O1W 87.85(5) . . ?
N3 Cd1 S1 104.75(5) 2 . ?
N3 Cd1 S1 77.38(5) . . ?
O1W Cd1 S1 118.910(19) . . ?
N3 Cd1 S1 77.38(5) 2 2 ?
N3 Cd1 S1 104.75(5) . 2 ?
O1W Cd1 S1 118.910(19) . 2 ?
S1 Cd1 S1 122.18(4) . 2 ?

loop_
_geom_bond_atom_site_label_1
_geom_bond_atom_site_label_2
_geom_bond_distance
_geom_bond_site_symmetry_2
_geom_bond_publ_flag
C1D S1D 1.793(4) . ?
C2D S1D 1.350(7) . ?
C3D S2D 1.776(3) . ?
O1D S1D 1.548(3) 6_565 ?
O1D S1D 1.548(3) . ?
O1W Cd1 2.319(3) . ?
O2D S2D 1.488(3) . ?
S1D S1D 1.208(3) 6_565 ?
S1D C2D 1.796(7) 6_565 ?
S2D C3D 1.776(3) 6_565 ?
C1 N1 1.308(3) . ?
C1 N2 1.370(3) . ?
C1 S1 1.705(2) . ?
C2 N3 1.327(3) . ?
C2 C3 1.391(3) . ?
C2 C5 1.493(3) . ?
C3 C4 1.390(3) . ?
C3 C6 1.497(3) . ?
C4 O1 1.266(3) . ?
C4 N2 1.436(3) . ?
N2 N3 1.391(3) . ?
N3 Cd1 2.2342(18) . ?
S1 Cd1 2.5733(7) . ?
Cd1 N3 2.2342(18) 2 ?
Cd1 S1 2.5733(7) 2 ?

loop_
_geom_hbond_atom_site_label_D
_geom_hbond_atom_site_label_H
_geom_hbond_atom_site_label_A
_geom_hbond_distance_DH
_geom_hbond_distance_HA
_geom_hbond_distance_DA
_geom_hbond_angle_DHA
_geom_hbond_site_symmetry_A
N1 H1A O2D 0.86 2.45 2.902(3) 113.2 .
N1 H1A O1 0.86 2.03 2.711(3) 135.0 .
N1 H1B O1D 0.86 2.12 2.961(3) 165.9 .
O1W H1W O1 1.04 1.77 2.807(2) 174 7

loop_
_geom_torsion_atom_site_label_1
_geom_torsion_atom_site_label_2
_geom_torsion_atom_site_label_3
_geom_torsion_atom_site_label_4
_geom_torsion
_geom_torsion_site_symmetry_1
_geom_torsion_site_symmetry_2
_geom_torsion_site_symmetry_3
_geom_torsion_site_symmetry_4
_geom_torsion_publ_flag
S1D O1D S1D C2D 70.6(5) 6_565 . . . ?
S1D O1D S1D C1D -61.62(14) 6_565 . . . ?
S1D O1D S1D C2D 35.7(3) 6_565 . . 6_565 ?
N3 C2 C3 C4 0.7(3) . . . . ?
C5 C2 C3 C4 -179.6(2) . . . . ?
N3 C2 C3 C6 -177.3(2) . . . . ?
C5 C2 C3 C6 2.4(4) . . . . ?
C2 C3 C4 O1 -179.9(2) . . . . ?
C6 C3 C4 O1 -1.9(4) . . . . ?
C2 C3 C4 N2 -1.2(2) . . . . ?
C6 C3 C4 N2 176.8(2) . . . . ?
N1 C1 N2 N3 -175.9(2) . . . . ?
S1 C1 N2 N3 4.2(3) . . . . ?
N1 C1 N2 C4 -2.4(3) . . . . ?
S1 C1 N2 C4 177.68(17) . . . . ?
O1 C4 N2 C1 6.1(3) . . . . ?
C3 C4 N2 C1 -172.7(2) . . . . ?
O1 C4 N2 N3 -179.8(2) . . . . ?
C3 C4 N2 N3 1.3(2) . . . . ?
C3 C2 N3 N2 0.1(3) . . . . ?
C5 C2 N3 N2 -179.6(2) . . . . ?
C3 C2 N3 Cd1 178.79(16) . . . . ?
C5 C2 N3 Cd1 -1.0(3) . . . . ?
C1 N2 N3 C2 173.69(19) . . . . ?
C4 N2 N3 C2 -0.9(2) . . . . ?
C1 N2 N3 Cd1 -5.2(3) . . . . ?
C4 N2 N3 Cd1 -179.80(13) . . . . ?
N1 C1 S1 Cd1 178.85(19) . . . . ?
N2 C1 S1 Cd1 -1.2(2) . . . . ?
C2 N3 Cd1 N3 64.4(2) . . . 2 ?
N2 N3 Cd1 N3 -117.06(15) . . . 2 ?
C2 N3 Cd1 O1W 64.4(2) . . . . ?
N2 N3 Cd1 O1W -117.06(15) . . . . ?
C2 N3 Cd1 S1 -175.3(2) . . . . ?
N2 N3 Cd1 S1 3.21(14) . . . . ?
C2 N3 Cd1 S1 -54.9(2) . . . 2 ?
N2 N3 Cd1 S1 123.57(15) . . . 2 ?
C1 S1 Cd1 N3 175.22(9) . . . 2 ?
C1 S1 Cd1 N3 -0.95(9) . . . . ?
C1 S1 Cd1 O1W 79.41(8) . . . . ?
C1 S1 Cd1 S1 -100.59(8) . . . 2 ?
